data_1528603
loop_
_publ_author_name
'Jandali, M.Z.'
'Eulenberger, G.'
'Hahn, H.'

_publ_section_title
;
 Synthese und Kristallstruktur von Ti P2 S6
;
_journal_name_full 'Zeitschrift fuer Anorganische und Allgemeine Chemie'
_journal_page_first 39
_journal_page_last 44
_journal_volume 470
_journal_year 1980
_chemical_formula_sum 'P2 S6 Ti'
_chemical_name_systematic 'Ti (P2 S6)'
_space_group_IT_number 43
_symmetry_space_group_name_Hall 'F 2 -2d'
_symmetry_space_group_name_H-M 'F d d 2'
_cell_angle_alpha 90
_cell_angle_beta 90
_cell_angle_gamma 90
_cell_formula_units_Z 8
_cell_length_a 10.842
_cell_length_b 7.44
_cell_length_c 21.535
_cell_volume 1737.110
_citation_journal_id_ASTM ZAACAB
_cod_data_source_file Jandali_ZAACAB_1980_38.cif
_cod_data_source_block P2S6Ti1
_cod_original_cell_volume 1737.11
_cod_original_formula_sum 'P2 S6 Ti1'
_cod_database_code 1528603

loop_
_symmetry_equiv_pos_as_xyz
x,y,z
-x,-y,z
-x+1/4,y+1/4,z+1/4
x+3/4,-y+3/4,z+1/4
x,y+1/2,z+1/2
-x,-y+1/2,z+1/2
-x+1/4,y+3/4,z+3/4
x+3/4,-y+5/4,z+3/4
x+1/2,y,z+1/2
-x+1/2,-y,z+1/2
-x+3/4,y+1/4,z+3/4
x+5/4,-y+3/4,z+3/4
x+1/2,y+1/2,z
-x+1/2,-y+1/2,z
-x+3/4,y+3/4,z+1/4
x+5/4,-y+5/4,z+1/4

loop_
_atom_site_label
_atom_site_type_symbol
_atom_site_fract_x
_atom_site_fract_y
_atom_site_fract_z
_atom_site_occupancy
_atom_site_U_iso_or_equiv
S3 S-2 0.7359 0.9938 0.1764 1 0.0
S1 S-2 0.5242 0.7638 0.2715 1 0.0
Ti1 Ti+4 0.25 0.25 0.1001 1 0.0
S2 S-2 0.4728 0.2649 0.1126 1 0.0
P1 P+4 0.5637 0.8843 0.1907 1 0.0
